data_7063402
loop_
_publ_author_name
'Pal, M. K.'
'Wadawale, A. P.'
'Dey, S.'

_publ_section_title
;
 Bimetallic Pd/Cu complexes of pyridylchalcogenolates and their catalytic
 activity in the Sonogashira reaction
;
_journal_issue 36
_journal_name_full 'New Journal of Chemistry'
_journal_page_first 15823
_journal_page_last 15829
_journal_paper_doi 10.1039/D4NJ02694B
_journal_volume 48
_journal_year 2024
_chemical_formula_moiety 'C41 H34 Cl N P2 Pd S, 0.5 O'
_chemical_formula_sum 'C41 H34 Cl N O0.5 P2 Pd S'
_chemical_formula_weight 784.54
_space_group_crystal_system monoclinic
_space_group_IT_number 15
_space_group_name_Hall '-C 2yc'
_space_group_name_H-M_alt 'C 1 2/c 1'
_atom_sites_solution_hydrogens geom
_audit_creation_method SHELXL-2017/1
_audit_update_record
;
2024-04-11 deposited with the CCDC.	2024-08-14 downloaded from the CCDC.
;
_cell_angle_alpha 90
_cell_angle_beta 96.7350(10)
_cell_angle_gamma 90
_cell_formula_units_Z 8
_cell_length_a 10.93610(10)
_cell_length_b 16.70070(10)
_cell_length_c 40.8473(4)
_cell_measurement_reflns_used 17675
_cell_measurement_temperature 298(2)
_cell_measurement_theta_max 76.7390
_cell_measurement_theta_min 4.3410
_cell_volume 7408.89(11)
_computing_structure_refinement 'SHELXL-2017/1 (Sheldrick, 2017)'
_diffrn_ambient_temperature 298(2)
_diffrn_detector 'Hybrid Pixel Array Detector'
_diffrn_detector_area_resol_mean 10.0000
_diffrn_detector_type HyPix
_diffrn_measured_fraction_theta_full 0.986
_diffrn_measured_fraction_theta_max 0.017
_diffrn_measurement_details
;
List of Runs (angles in degrees, time in seconds):

  # Type    Start    End  Width  t~exp~   \w     \q     \k     \f   Frames
#--------------------------------------------------------------------------
  1  \w    -26.00  26.00   0.50    0.54    --  -47.82  19.00  60.00  104
  2  \w     -9.00  25.00   0.50    0.54    --  -47.82  98.00 -28.00   68
  3  \w    -42.00 -16.00   0.50    4.16    --  -86.25  37.00 -60.00   52
  4  \w    -41.00 -14.00   0.50    4.16    --  -86.25  37.00-120.00   54
  5  \w    -42.00 -16.00   0.50    4.16    --  -86.25  37.00 -90.00   52
  6  \w    -42.00 -15.00   0.50    4.16    --  -86.25  37.00 -30.00   54
  7  \w    -80.00 -16.00   0.50    0.54    --  -47.82  98.00 -28.00  128
  8  \w    -42.00 -17.00   0.50    4.16    --  -86.25  37.00 120.00   50
  9  \w    -42.00 -17.00   0.50    4.16    --  -86.25  37.00 150.00   50
 10  \w    -76.00 -50.00   0.50    4.16    --  -86.25  98.00 -28.00   52
 11  \w    -24.00  25.00   0.50    0.54    --   47.82 -19.00-120.00   98
 12  \w     14.00  45.00   0.50    0.54    --   47.82 -98.00-135.00   62
 13  \w     62.00  88.00   0.50    4.16    --  107.74 -98.00-135.00   52
 14  \w     72.00 106.00   0.50    4.16    --  107.74 -77.00-120.00   68
 15  \w     65.00 106.00   0.50    4.16    --  107.74 -77.00 -30.00   82
 16  \w     37.00  62.00   0.50    4.16    --  107.74 -57.00  60.00   50
 17  \w     35.00  61.00   0.50    4.16    --  107.74 -57.00  90.00   52
 18  \w     36.00  62.00   0.50    4.16    --  107.74 -57.00 120.00   52
 19  \w     35.00  60.00   0.50    4.16    --  107.74 -57.00  30.00   50
 20  \w     37.00  66.00   0.50    4.16    --  107.74 -57.00 -60.00   58
 21  \w     37.00 104.00   0.50    4.16    --  107.74 -99.00 -90.00  134
 22  \w     35.00  65.00   0.50    4.16    --  107.74 -77.00-120.00   60
 23  \w    100.00 169.00   0.50    4.16    --  107.74  37.00 -60.00  138
 24  \w    112.00 170.00   0.50    4.16    --  107.74  98.00 -28.00  116
 25  \w     95.00 177.00   0.50    4.16    --  107.74  37.00  30.00  164
 26  \w   -119.00 -82.00   0.50    0.54    --  -47.82-125.00  30.00   74
 27  \w   -157.00-112.00   0.50    4.16    --  -86.25 -98.00-135.00   90
;
_diffrn_measurement_device 'four-circle diffractometer'
_diffrn_measurement_device_type 'XtaLAB Synergy, Dualflex, HyPix'
_diffrn_measurement_method '\w scans'
_diffrn_orient_matrix_type 'CrysAlisPro convention (1999,Acta A55,543-557)'
_diffrn_orient_matrix_UB_11 -0.0190961000
_diffrn_orient_matrix_UB_12 -0.0119345000
_diffrn_orient_matrix_UB_13 -0.0376557000
_diffrn_orient_matrix_UB_21 -0.0483002000
_diffrn_orient_matrix_UB_22 0.0864265000
_diffrn_orient_matrix_UB_23 -0.0044147000
_diffrn_orient_matrix_UB_31 0.1320103000
_diffrn_orient_matrix_UB_32 0.0299049000
_diffrn_orient_matrix_UB_33 -0.0022673000
_diffrn_radiation_monochromator mirror
_diffrn_radiation_probe x-ray
_diffrn_radiation_type 'Cu K\a'
_diffrn_radiation_wavelength 1.54184
_diffrn_reflns_av_R_equivalents 0.0611
_diffrn_reflns_av_unetI/netI 0.0423
_diffrn_reflns_Laue_measured_fraction_full 0.986
_diffrn_reflns_Laue_measured_fraction_max 0.017
_diffrn_reflns_limit_h_max 13
_diffrn_reflns_limit_h_min -10
_diffrn_reflns_limit_k_max 21
_diffrn_reflns_limit_k_min -18
_diffrn_reflns_limit_l_max 51
_diffrn_reflns_limit_l_min -48
_diffrn_reflns_number 25202
_diffrn_reflns_point_group_measured_fraction_full 0.986
_diffrn_reflns_point_group_measured_fraction_max 0.017
_diffrn_reflns_theta_full 67.684
_diffrn_reflns_theta_max 77.332
_diffrn_reflns_theta_min 3.268
_diffrn_source 'micro-focus sealed X-ray tube'
_diffrn_source_type 'PhotonJet (Cu) X-ray Source'
_exptl_absorpt_coefficient_mu 6.285
_exptl_absorpt_correction_T_max 1.00000
_exptl_absorpt_correction_T_min 0.70274
_exptl_absorpt_correction_type multi-scan
_exptl_absorpt_process_details
;
CrysAlisPro 1.171.40.57a (Rigaku Oxford Diffraction, 2019)
Empirical absorption correction using spherical harmonics,
 implemented in SCALE3 ABSPACK scaling algorithm.
;
_exptl_crystal_colour red
_exptl_crystal_density_diffrn 1.407
_exptl_crystal_description block
_exptl_crystal_F_000 3200
_exptl_crystal_size_max 0.050
_exptl_crystal_size_mid 0.050
_exptl_crystal_size_min 0.050
_refine_diff_density_max 1.164
_refine_diff_density_min -1.929
_refine_diff_density_rms 0.168
_refine_ls_extinction_method none
_refine_ls_goodness_of_fit_ref 1.053
_refine_ls_hydrogen_treatment constr
_refine_ls_matrix_type full
_refine_ls_number_parameters 465
_refine_ls_number_reflns 7339
_refine_ls_number_restraints 114
_refine_ls_restrained_S_all 1.047
_refine_ls_R_factor_all 0.0631
_refine_ls_R_factor_gt 0.0341
_refine_ls_shift/su_max 0.003
_refine_ls_shift/su_mean 0.000
_refine_ls_structure_factor_coef Fsqd
_refine_ls_weighting_details 'w=1/[\s^2^(Fo^2^)+(0.0593P)^2^+10.5902P] where P=(Fo^2^+2Fc^2^)/3'
_refine_ls_weighting_scheme calc
_refine_ls_wR_factor_gt 0.0928
_refine_ls_wR_factor_ref 0.1107
_reflns_Friedel_coverage 0.000
_reflns_number_gt 6657
_reflns_number_total 7339
_reflns_threshold_expression 'I > 2\s(I)'
_cod_data_source_file d4nj02694b2.cif
_cod_data_source_block shelx
_cod_depositor_comments 'Adding full bibliography for 7063402--7063405.cif.'
_cod_original_sg_symbol_H-M 'C 2/c'
_cod_original_formula_sum 'C41 H34 Cl1 N1 O0.5 P2 Pd1 S1'
_cod_database_code 7063402
_shelx_shelxl_version_number 2017/1
_shelx_space_group_comment
;
The symmetry employed for this shelxl refinement is uniquely defined
by the following loop, which should always be used as a source of
symmetry information in preference to the above space-group names.
They are only intended as comments.
;
_shelx_estimated_absorpt_t_min 0.744
_shelx_estimated_absorpt_t_max 0.744
_oxdiff_exptl_absorpt_empirical_full_min 0.744
_oxdiff_exptl_absorpt_empirical_full_max 1.571
_oxdiff_exptl_absorpt_empirical_details
;
Empirical correction (ABSPACK) includes:
- Absorption correction using spherical harmonics
- Frame scaling
;
_diffrn_oxdiff_digest_frames
;
010cea9c348ec788b4a57cd0b91e95d23100031d107
;

loop_
_space_group_symop_operation_xyz
'x, y, z'
'-x, y, -z+1/2'
'x+1/2, y+1/2, z'
'-x+1/2, y+1/2, -z+1/2'
'-x, -y, -z'
'x, -y, z-1/2'
'-x+1/2, -y+1/2, -z'
'x+1/2, -y+1/2, z-1/2'

loop_
_atom_site_label
_atom_site_type_symbol
_atom_site_fract_x
_atom_site_fract_y
_atom_site_fract_z
_atom_site_U_iso_or_equiv
_atom_site_adp_type
_atom_site_occupancy
_atom_site_site_symmetry_order
_atom_site_calc_flag
_atom_site_refinement_flags_posn
_atom_site_refinement_flags_adp
_atom_site_refinement_flags_occupancy
_atom_site_disorder_assembly
_atom_site_disorder_group
Pd1 Pd 0.24546(2) 0.33657(2) 0.36572(2) 0.04067(7) Uani 1 1 d . . . . .
Cl1 Cl 0.09446(6) 0.27164(5) 0.33037(2) 0.06340(18) Uani 1 1 d . . . . .
S1 S 0.40461(6) 0.39708(4) 0.39859(2) 0.05046(15) Uani 1 1 d . . . . .
P1 P 0.11043(5) 0.34711(3) 0.40644(2) 0.04108(13) Uani 1 1 d . . . . .
P2 P 0.38475(6) 0.33122(4) 0.32699(2) 0.04839(15) Uani 1 1 d . . . . .
N1 N 0.6016(3) 0.2133(2) 0.46866(7) 0.0792(8) Uani 1 1 d . . . . .
C1 C 0.4741(2) 0.32297(16) 0.42452(6) 0.0500(6) Uani 1 1 d . . . . .
C2 C 0.4324(3) 0.2465(2) 0.42818(10) 0.0756(9) Uani 1 1 d . . . . .
H2 H 0.360085 0.229573 0.415861 0.091 Uiso 1 1 calc R U . . .
C3 C 0.4975(4) 0.1941(2) 0.45017(11) 0.0851(10) Uani 1 1 d . . . . .
H3 H 0.466514 0.142695 0.452075 0.102 Uiso 1 1 calc R U . . .
C4 C 0.6425(3) 0.2869(2) 0.46465(8) 0.0728(9) Uani 1 1 d . . . . .
H4 H 0.716288 0.301826 0.476803 0.087 Uiso 1 1 calc R U . . .
C5 C 0.5837(3) 0.3423(2) 0.44386(8) 0.0652(8) Uani 1 1 d . . . . .
H5 H 0.616938 0.393323 0.442587 0.078 Uiso 1 1 calc R U . . .
C6 C 0.0492(2) 0.25184(14) 0.41876(6) 0.0454(5) Uani 1 1 d . . . . .
C7 C -0.0277(4) 0.24718(18) 0.44330(9) 0.0776(10) Uani 1 1 d . . . . .
H7 H -0.046919 0.293504 0.454261 0.093 Uiso 1 1 calc R U . . .
C8 C -0.0765(4) 0.1748(2) 0.45177(11) 0.0916(13) Uani 1 1 d . . . . .
H8 H -0.128486 0.172824 0.468204 0.110 Uiso 1 1 calc R U . . .
C9 C -0.0483(3) 0.10537(17) 0.43593(8) 0.0657(7) Uani 1 1 d . . . . .
H9 H -0.081054 0.056660 0.441673 0.079 Uiso 1 1 calc R U . . .
C10 C 0.0277(2) 0.10859(15) 0.41186(7) 0.0543(6) Uani 1 1 d . . . . .
H10 H 0.046930 0.061999 0.401085 0.065 Uiso 1 1 calc R U . . .
C11 C 0.0766(2) 0.18136(15) 0.40338(7) 0.0496(5) Uani 1 1 d . . . . .
H11 H 0.128855 0.182774 0.387006 0.059 Uiso 1 1 calc R U . . .
C12 C 0.1695(2) 0.39384(14) 0.44539(6) 0.0469(5) Uani 1 1 d . . . . .
C13 C 0.1684(3) 0.47626(17) 0.44918(7) 0.0641(7) Uani 1 1 d . . . . .
H13 H 0.134997 0.508069 0.431679 0.077 Uiso 1 1 calc R U . . .
C14 C 0.2155(4) 0.51200(19) 0.47826(9) 0.0806(10) Uani 1 1 d . . . . .
H14 H 0.211808 0.567333 0.480524 0.097 Uiso 1 1 calc R U . . .
C15 C 0.2676(5) 0.4662(2) 0.50378(9) 0.0916(12) Uani 1 1 d . . . . .
H15 H 0.298799 0.490096 0.523569 0.110 Uiso 1 1 calc R U . . .
C16 C 0.2738(5) 0.3853(2) 0.50023(9) 0.1031(15) Uani 1 1 d . . . . .
H16 H 0.311723 0.354331 0.517422 0.124 Uiso 1 1 calc R U . . .
C17 C 0.2246(4) 0.34897(19) 0.47139(8) 0.0768(10) Uani 1 1 d . . . . .
H17 H 0.228446 0.293576 0.469441 0.092 Uiso 1 1 calc R U . . .
C18 C -0.0239(2) 0.40909(15) 0.39218(6) 0.0485(5) Uani 1 1 d . . . . .
C19 C -0.0500(3) 0.42829(19) 0.35950(8) 0.0674(8) Uani 1 1 d . . . . .
H19 H 0.000381 0.408987 0.344459 0.081 Uiso 1 1 calc R U . . .
C20 C -0.1502(3) 0.4760(2) 0.34843(9) 0.0776(9) Uani 1 1 d . . . . .
H20 H -0.165999 0.488018 0.326107 0.093 Uiso 1 1 calc R U . . .
C21 C -0.2253(3) 0.5051(2) 0.36958(10) 0.0750(9) Uani 1 1 d . . . . .
H21 H -0.294034 0.535482 0.361935 0.090 Uiso 1 1 calc R U . . .
C22 C -0.1983(4) 0.4892(3) 0.40235(11) 0.1001(14) Uani 1 1 d . . . . .
H22 H -0.247553 0.510640 0.417229 0.120 Uiso 1 1 calc R U . . .
C23 C -0.0985(3) 0.4416(3) 0.41389(9) 0.0863(11) Uani 1 1 d . . . . .
H23 H -0.081636 0.431389 0.436352 0.104 Uiso 1 1 calc R U . . .
C24 C 0.4513(2) 0.42627(16) 0.31646(6) 0.0504(5) Uani 1 1 d . . . . .
C25 C 0.4104(3) 0.49845(18) 0.32819(7) 0.0627(7) Uani 1 1 d . . . . .
H25 H 0.349949 0.498526 0.342420 0.075 Uiso 1 1 calc R U . . .
C26 C 0.4593(4) 0.57036(19) 0.31878(8) 0.0731(8) Uani 1 1 d . . . . .
H26 H 0.432473 0.618376 0.326985 0.088 Uiso 1 1 calc R U . . .
C27 C 0.5470(3) 0.5709(2) 0.29745(8) 0.0737(9) Uani 1 1 d . . . . .
H27 H 0.579210 0.619323 0.291123 0.088 Uiso 1 1 calc R U . . .
C28 C 0.5873(3) 0.5005(2) 0.28545(7) 0.0680(8) Uani 1 1 d . . . . .
H28 H 0.647099 0.501250 0.271028 0.082 Uiso 1 1 calc R U . . .
C29 C 0.5400(3) 0.42823(19) 0.29457(7) 0.0585(6) Uani 1 1 d . . . . .
H29 H 0.567457 0.380695 0.286073 0.070 Uiso 1 1 calc R U . . .
C36 C 0.5100(3) 0.26541(16) 0.34242(8) 0.0564(6) Uani 1 1 d . . . . .
C37 C 0.6297(3) 0.29136(19) 0.35055(8) 0.0650(7) Uani 1 1 d . . . . .
H37 H 0.650000 0.344355 0.346740 0.078 Uiso 1 1 calc R U . . .
C38 C 0.7194(3) 0.2393(3) 0.36426(9) 0.0822(10) Uani 1 1 d . . . . .
H38 H 0.799564 0.257612 0.369524 0.099 Uiso 1 1 calc R U . . .
C39 C 0.6923(4) 0.1622(2) 0.37015(13) 0.0957(13) Uani 1 1 d . . . . .
H39 H 0.753567 0.127542 0.379334 0.115 Uiso 1 1 calc R U . . .
C40 C 0.5730(5) 0.1348(3) 0.36246(16) 0.1206(19) Uani 1 1 d . . . . .
H40 H 0.553755 0.081666 0.366312 0.145 Uiso 1 1 calc R U . . .
C41 C 0.4825(4) 0.1869(2) 0.34904(14) 0.0976(14) Uani 1 1 d . . . . .
H41 H 0.401932 0.168733 0.344412 0.117 Uiso 1 1 calc R U . . .
O1 O 0.0499(16) 0.5121(8) 0.2822(4) 0.260(8) Uani 0.5 1 d . . P . .
C35 C 0.3806(17) 0.1985(10) 0.2830(4) 0.107(6) Uani 0.276(15) 1 d G U P A 1
H35 H 0.433781 0.170156 0.298239 0.129 Uiso 0.276(15) 1 calc R U P A 1
C30 C 0.3427(17) 0.2751(10) 0.2905(3) 0.068(4) Uani 0.276(15) 1 d G U P A 1
C31 C 0.2631(18) 0.3174(11) 0.2677(3) 0.093(5) Uani 0.276(15) 1 d G U P A 1
H31 H 0.237772 0.368674 0.272753 0.111 Uiso 0.276(15) 1 calc R U P A 1
C32 C 0.221(2) 0.2831(15) 0.2375(3) 0.117(6) Uani 0.276(15) 1 d G U P A 1
H32 H 0.168218 0.311472 0.222228 0.141 Uiso 0.276(15) 1 calc R U P A 1
C33 C 0.259(2) 0.2065(16) 0.2300(3) 0.121(7) Uani 0.276(15) 1 d G U P A 1
H33 H 0.231443 0.183611 0.209708 0.145 Uiso 0.276(15) 1 calc R U P A 1
C34 C 0.3389(19) 0.1642(13) 0.2527(5) 0.131(7) Uani 0.276(15) 1 d G U P A 1
H34 H 0.364225 0.112952 0.247713 0.158 Uiso 0.276(15) 1 calc R U P A 1
C30A C 0.3174(4) 0.3008(3) 0.28506(9) 0.0535(13) Uani 0.724(15) 1 d G U P A 2
C31A C 0.2220(5) 0.3471(3) 0.26957(10) 0.0770(16) Uani 0.724(15) 1 d G U P A 2
H31A H 0.195623 0.392367 0.280011 0.092 Uiso 0.724(15) 1 calc R U P A 2
C32A C 0.1660(5) 0.3258(4) 0.23848(10) 0.091(2) Uani 0.724(15) 1 d G U P A 2
H32A H 0.102192 0.356767 0.228119 0.109 Uiso 0.724(15) 1 calc R U P A 2
C33A C 0.2055(5) 0.2582(5) 0.22288(10) 0.098(3) Uani 0.724(15) 1 d G U P A 2
H33A H 0.168021 0.243899 0.202079 0.118 Uiso 0.724(15) 1 calc R U P A 2
C34A C 0.3009(5) 0.2119(5) 0.23837(16) 0.120(3) Uani 0.724(15) 1 d G U P A 2
H34A H 0.327282 0.166632 0.227930 0.144 Uiso 0.724(15) 1 calc R U P A 2
C35A C 0.3569(4) 0.2332(4) 0.26946(15) 0.088(2) Uani 0.724(15) 1 d G U P A 2
H35A H 0.420715 0.202231 0.279822 0.106 Uiso 0.724(15) 1 calc R U P A 2

loop_
_atom_site_aniso_label
_atom_site_aniso_U_11
_atom_site_aniso_U_22
_atom_site_aniso_U_33
_atom_site_aniso_U_23
_atom_site_aniso_U_13
_atom_site_aniso_U_12
Pd1 0.03782(11) 0.04165(11) 0.04147(11) -0.00418(6) 0.00014(7) -0.00146(6)
Cl1 0.0565(4) 0.0750(4) 0.0566(3) -0.0154(3) -0.0026(3) -0.0181(3)
S1 0.0471(3) 0.0488(3) 0.0533(3) -0.0075(2) -0.0034(2) -0.0069(2)
P1 0.0407(3) 0.0390(3) 0.0432(3) -0.0019(2) 0.0038(2) 0.0011(2)
P2 0.0439(3) 0.0530(3) 0.0487(3) -0.0105(2) 0.0071(3) -0.0066(2)
N1 0.0734(17) 0.086(2) 0.0740(17) 0.0030(15) -0.0079(14) 0.0140(15)
C1 0.0444(13) 0.0601(14) 0.0452(13) -0.0097(11) 0.0034(10) -0.0019(11)
C2 0.0628(18) 0.0612(17) 0.096(2) -0.0010(16) -0.0193(17) -0.0060(14)
C3 0.080(2) 0.0650(19) 0.104(3) 0.0086(19) -0.014(2) 0.0008(17)
C4 0.0546(16) 0.098(3) 0.0611(17) -0.0020(17) -0.0117(13) -0.0006(16)
C5 0.0530(16) 0.079(2) 0.0605(17) -0.0047(14) -0.0065(13) -0.0102(13)
C6 0.0456(12) 0.0396(11) 0.0510(13) -0.0028(9) 0.0063(10) -0.0004(9)
C7 0.104(3) 0.0483(15) 0.091(2) -0.0137(15) 0.056(2) -0.0092(16)
C8 0.121(3) 0.0610(19) 0.106(3) -0.0072(18) 0.070(3) -0.015(2)
C9 0.0759(19) 0.0458(14) 0.0779(19) -0.0003(13) 0.0200(15) -0.0106(13)
C10 0.0558(14) 0.0413(12) 0.0655(16) -0.0045(11) 0.0055(12) 0.0033(11)
C11 0.0461(13) 0.0444(12) 0.0590(14) -0.0044(11) 0.0095(11) 0.0013(10)
C12 0.0503(13) 0.0437(12) 0.0469(12) -0.0020(9) 0.0063(10) -0.0017(10)
C13 0.090(2) 0.0437(13) 0.0571(15) 0.0007(11) 0.0038(14) -0.0054(13)
C14 0.123(3) 0.0488(15) 0.071(2) -0.0141(14) 0.0157(19) -0.0153(18)
C15 0.144(4) 0.075(2) 0.0515(17) -0.0159(16) -0.005(2) -0.023(2)
C16 0.164(4) 0.077(2) 0.0574(19) 0.0005(17) -0.034(2) -0.005(3)
C17 0.115(3) 0.0484(15) 0.0607(18) -0.0007(13) -0.0179(18) 0.0028(16)
C18 0.0442(12) 0.0458(12) 0.0548(13) 0.0031(10) 0.0034(10) -0.0005(10)
C19 0.0704(18) 0.0717(18) 0.0590(16) 0.0052(14) 0.0033(14) 0.0205(15)
C20 0.077(2) 0.085(2) 0.0671(19) 0.0119(17) -0.0061(16) 0.0174(18)
C21 0.0513(15) 0.077(2) 0.094(2) 0.0139(18) -0.0033(15) 0.0154(15)
C22 0.081(2) 0.125(3) 0.099(3) 0.024(3) 0.031(2) 0.048(2)
C23 0.073(2) 0.116(3) 0.073(2) 0.026(2) 0.0224(17) 0.041(2)
C24 0.0506(13) 0.0532(13) 0.0461(12) -0.0008(10) 0.0000(10) -0.0028(11)
C25 0.0730(18) 0.0584(16) 0.0563(15) -0.0003(12) 0.0068(13) 0.0026(14)
C26 0.097(2) 0.0536(16) 0.0676(19) 0.0018(14) 0.0029(17) 0.0035(16)
C27 0.095(2) 0.0629(18) 0.0606(18) 0.0094(14) -0.0006(16) -0.0171(17)
C28 0.0657(17) 0.083(2) 0.0542(15) 0.0100(14) 0.0010(13) -0.0170(15)
C29 0.0577(15) 0.0669(17) 0.0505(14) -0.0016(12) 0.0040(11) -0.0060(13)
C36 0.0516(14) 0.0488(14) 0.0706(17) -0.0086(12) 0.0144(12) 0.0001(11)
C37 0.0630(17) 0.0624(17) 0.0671(17) -0.0024(14) -0.0030(13) -0.0089(14)
C38 0.0658(19) 0.091(3) 0.085(2) -0.0016(19) -0.0096(17) -0.0001(18)
C39 0.090(3) 0.080(3) 0.115(4) 0.001(2) 0.005(2) 0.033(2)
C40 0.093(3) 0.058(2) 0.210(6) 0.021(3) 0.020(3) 0.012(2)
C41 0.062(2) 0.0562(18) 0.176(5) 0.006(2) 0.019(2) 0.0015(16)
O1 0.35(2) 0.205(12) 0.247(15) 0.096(11) 0.119(15) 0.039(12)
C35 0.148(14) 0.092(10) 0.078(9) -0.030(8) -0.004(9) -0.020(9)
C30 0.064(9) 0.081(9) 0.059(6) 0.001(6) 0.012(5) -0.024(7)
C31 0.089(11) 0.120(10) 0.064(7) -0.017(7) -0.011(7) -0.017(8)
C32 0.124(14) 0.168(14) 0.056(7) -0.021(9) -0.006(8) -0.040(11)
C33 0.118(15) 0.181(17) 0.063(8) -0.050(10) 0.008(8) -0.046(13)
C34 0.149(17) 0.146(14) 0.095(12) -0.052(10) -0.002(11) -0.038(11)
C30A 0.046(2) 0.066(3) 0.049(2) -0.011(2) 0.0054(18) -0.011(2)
C31A 0.080(4) 0.101(4) 0.048(2) -0.003(2) -0.005(2) 0.008(3)
C32A 0.078(4) 0.136(6) 0.055(3) -0.002(3) -0.009(2) -0.009(3)
C33A 0.084(4) 0.150(7) 0.060(3) -0.034(4) 0.005(3) -0.037(4)
C34A 0.107(6) 0.159(8) 0.090(5) -0.071(5) -0.008(4) 0.000(5)
C35A 0.081(3) 0.106(5) 0.076(4) -0.049(4) 0.001(3) 0.007(3)

loop_
_atom_type_symbol
_atom_type_description
_atom_type_scat_dispersion_real
_atom_type_scat_dispersion_imag
_atom_type_scat_source
C C 0.0181 0.0091 'International Tables Vol C Tables 4.2.6.8 and 6.1.1.4'
H H 0.0000 0.0000 'International Tables Vol C Tables 4.2.6.8 and 6.1.1.4'
N N 0.0311 0.0180 'International Tables Vol C Tables 4.2.6.8 and 6.1.1.4'
P P 0.2955 0.4335 'International Tables Vol C Tables 4.2.6.8 and 6.1.1.4'
S S 0.3331 0.5567 'International Tables Vol C Tables 4.2.6.8 and 6.1.1.4'
Cl Cl 0.3639 0.7018 'International Tables Vol C Tables 4.2.6.8 and 6.1.1.4'
Pd Pd 0.1215 3.9337 'International Tables Vol C Tables 4.2.6.8 and 6.1.1.4'
O O 0.0492 0.0322 'International Tables Vol C Tables 4.2.6.8 and 6.1.1.4'

loop_
_geom_angle_atom_site_label_1
_geom_angle_atom_site_label_2
_geom_angle_atom_site_label_3
_geom_angle
_geom_angle_site_symmetry_1
_geom_angle_site_symmetry_3
_geom_angle_publ_flag
S1 Pd1 P2 84.42(2) . . ?
S1 Pd1 Cl1 176.08(3) . . ?
P2 Pd1 Cl1 91.93(2) . . ?
S1 Pd1 P1 92.81(2) . . ?
P2 Pd1 P1 177.08(2) . . ?
Cl1 Pd1 P1 90.86(2) . . ?
C1 S1 Pd1 106.76(9) . . ?
C6 P1 C12 103.73(11) . . ?
C6 P1 C18 105.91(11) . . ?
C12 P1 C18 102.97(12) . . ?
C6 P1 Pd1 114.28(8) . . ?
C12 P1 Pd1 117.46(8) . . ?
C18 P1 Pd1 111.26(9) . . ?
C30 P2 C36 94.7(6) . . ?
C30 P2 C24 109.5(5) . . ?
C36 P2 C24 107.74(12) . . ?
C36 P2 C30A 110.95(18) . . ?
C24 P2 C30A 98.4(2) . . ?
C30 P2 Pd1 117.8(6) . . ?
C36 P2 Pd1 108.43(10) . . ?
C24 P2 Pd1 116.11(9) . . ?
C30A P2 Pd1 114.74(16) . . ?
C4 N1 C3 115.7(3) . . ?
C2 C1 C5 115.5(3) . . ?
C2 C1 S1 126.9(2) . . ?
C5 C1 S1 117.7(2) . . ?
C1 C2 C3 120.3(3) . . ?
C1 C2 H2 119.8 . . ?
C3 C2 H2 119.8 . . ?
N1 C3 C2 123.7(3) . . ?
N1 C3 H3 118.1 . . ?
C2 C3 H3 118.1 . . ?
N1 C4 C5 124.3(3) . . ?
N1 C4 H4 117.8 . . ?
C5 C4 H4 117.8 . . ?
C4 C5 C1 120.4(3) . . ?
C4 C5 H5 119.8 . . ?
C1 C5 H5 119.8 . . ?
C11 C6 C7 117.6(2) . . ?
C11 C6 P1 120.81(19) . . ?
C7 C6 P1 121.6(2) . . ?
C8 C7 C6 121.0(3) . . ?
C8 C7 H7 119.5 . . ?
C6 C7 H7 119.5 . . ?
C9 C8 C7 120.3(3) . . ?
C9 C8 H8 119.9 . . ?
C7 C8 H8 119.9 . . ?
C10 C9 C8 119.6(3) . . ?
C10 C9 H9 120.2 . . ?
C8 C9 H9 120.2 . . ?
C9 C10 C11 120.0(2) . . ?
C9 C10 H10 120.0 . . ?
C11 C10 H10 120.0 . . ?
C6 C11 C10 121.5(2) . . ?
C6 C11 H11 119.3 . . ?
C10 C11 H11 119.3 . . ?
C17 C12 C13 117.6(3) . . ?
C17 C12 P1 121.2(2) . . ?
C13 C12 P1 121.1(2) . . ?
C14 C13 C12 121.4(3) . . ?
C14 C13 H13 119.3 . . ?
C12 C13 H13 119.3 . . ?
C15 C14 C13 119.9(3) . . ?
C15 C14 H14 120.1 . . ?
C13 C14 H14 120.1 . . ?
C16 C15 C14 119.8(3) . . ?
C16 C15 H15 120.1 . . ?
C14 C15 H15 120.1 . . ?
C15 C16 C17 120.6(3) . . ?
C15 C16 H16 119.7 . . ?
C17 C16 H16 119.7 . . ?
C16 C17 C12 120.7(3) . . ?
C16 C17 H17 119.6 . . ?
C12 C17 H17 119.6 . . ?
C19 C18 C23 117.5(3) . . ?
C19 C18 P1 120.6(2) . . ?
C23 C18 P1 121.8(2) . . ?
C18 C19 C20 121.3(3) . . ?
C18 C19 H19 119.4 . . ?
C20 C19 H19 119.4 . . ?
C21 C20 C19 121.0(3) . . ?
C21 C20 H20 119.5 . . ?
C19 C20 H20 119.5 . . ?
C20 C21 C22 118.7(3) . . ?
C20 C21 H21 120.7 . . ?
C22 C21 H21 120.7 . . ?
C21 C22 C23 121.1(4) . . ?
C21 C22 H22 119.4 . . ?
C23 C22 H22 119.4 . . ?
C18 C23 C22 120.4(3) . . ?
C18 C23 H23 119.8 . . ?
C22 C23 H23 119.8 . . ?
C25 C24 C29 118.5(3) . . ?
C25 C24 P2 121.4(2) . . ?
C29 C24 P2 120.0(2) . . ?
C26 C25 C24 120.3(3) . . ?
C26 C25 H25 119.8 . . ?
C24 C25 H25 119.8 . . ?
C27 C26 C25 120.3(3) . . ?
C27 C26 H26 119.9 . . ?
C25 C26 H26 119.9 . . ?
C28 C27 C26 120.1(3) . . ?
C28 C27 H27 120.0 . . ?
C26 C27 H27 120.0 . . ?
C27 C28 C29 120.6(3) . . ?
C27 C28 H28 119.7 . . ?
C29 C28 H28 119.7 . . ?
C28 C29 C24 120.3(3) . . ?
C28 C29 H29 119.9 . . ?
C24 C29 H29 119.9 . . ?
C41 C36 C37 118.2(3) . . ?
C41 C36 P2 118.2(2) . . ?
C37 C36 P2 123.4(2) . . ?
C38 C37 C36 120.5(3) . . ?
C38 C37 H37 119.7 . . ?
C36 C37 H37 119.7 . . ?
C39 C38 C37 120.9(4) . . ?
C39 C38 H38 119.5 . . ?
C37 C38 H38 119.5 . . ?
C38 C39 C40 119.7(4) . . ?
C38 C39 H39 120.2 . . ?
C40 C39 H39 120.2 . . ?
C41 C40 C39 119.7(4) . . ?
C41 C40 H40 120.2 . . ?
C39 C40 H40 120.2 . . ?
C36 C41 C40 120.9(4) . . ?
C36 C41 H41 119.5 . . ?
C40 C41 H41 119.5 . . ?
C30 C35 C34 120.0 . . ?
C30 C35 H35 120.0 . . ?
C34 C35 H35 120.0 . . ?
C31 C30 C35 120.0 . . ?
C31 C30 P2 111.9(7) . . ?
C35 C30 P2 128.1(7) . . ?
C30 C31 C32 120.0 . . ?
C30 C31 H31 120.0 . . ?
C32 C31 H31 120.0 . . ?
C33 C32 C31 120.0 . . ?
C33 C32 H32 120.0 . . ?
C31 C32 H32 120.0 . . ?
C34 C33 C32 120.0 . . ?
C34 C33 H33 120.0 . . ?
C32 C33 H33 120.0 . . ?
C33 C34 C35 120.0 . . ?
C33 C34 H34 120.0 . . ?
C35 C34 H34 120.0 . . ?
C31A C30A C35A 120.0 . . ?
C31A C30A P2 117.6(2) . . ?
C35A C30A P2 122.3(2) . . ?
C32A C31A C30A 120.0 . . ?
C32A C31A H31A 120.0 . . ?
C30A C31A H31A 120.0 . . ?
C31A C32A C33A 120.0 . . ?
C31A C32A H32A 120.0 . . ?
C33A C32A H32A 120.0 . . ?
C32A C33A C34A 120.0 . . ?
C32A C33A H33A 120.0 . . ?
C34A C33A H33A 120.0 . . ?
C35A C34A C33A 120.0 . . ?
C35A C34A H34A 120.0 . . ?
C33A C34A H34A 120.0 . . ?
C34A C35A C30A 120.0 . . ?
C34A C35A H35A 120.0 . . ?
C30A C35A H35A 120.0 . . ?

loop_
_geom_bond_atom_site_label_1
_geom_bond_atom_site_label_2
_geom_bond_distance
_geom_bond_site_symmetry_2
_geom_bond_publ_flag
Pd1 S1 2.3034(6) . ?
Pd1 P2 2.3230(7) . ?
Pd1 Cl1 2.3300(6) . ?
Pd1 P1 2.3566(6) . ?
S1 C1 1.745(3) . ?
P1 C6 1.820(2) . ?
P1 C12 1.821(2) . ?
P1 C18 1.835(3) . ?
P2 C30 1.775(8) . ?
P2 C36 1.811(3) . ?
P2 C24 1.819(3) . ?
P2 C30A 1.854(3) . ?
N1 C4 1.325(5) . ?
N1 C3 1.329(5) . ?
C1 C2 1.370(4) . ?
C1 C5 1.393(4) . ?
C2 C3 1.389(5) . ?
C2 H2 0.9300 . ?
C3 H3 0.9300 . ?
C4 C5 1.365(5) . ?
C4 H4 0.9300 . ?
C5 H5 0.9300 . ?
C6 C11 1.383(3) . ?
C6 C7 1.385(4) . ?
C7 C8 1.382(4) . ?
C7 H7 0.9300 . ?
C8 C9 1.380(4) . ?
C8 H8 0.9300 . ?
C9 C10 1.361(4) . ?
C9 H9 0.9300 . ?
C10 C11 1.388(4) . ?
C10 H10 0.9300 . ?
C11 H11 0.9300 . ?
C12 C17 1.379(4) . ?
C12 C13 1.385(4) . ?
C13 C14 1.375(5) . ?
C13 H13 0.9300 . ?
C14 C15 1.363(5) . ?
C14 H14 0.9300 . ?
C15 C16 1.360(5) . ?
C15 H15 0.9300 . ?
C16 C17 1.377(5) . ?
C16 H16 0.9300 . ?
C17 H17 0.9300 . ?
C18 C19 1.370(4) . ?
C18 C23 1.384(4) . ?
C19 C20 1.387(4) . ?
C19 H19 0.9300 . ?
C20 C21 1.350(5) . ?
C20 H20 0.9300 . ?
C21 C22 1.363(6) . ?
C21 H21 0.9300 . ?
C22 C23 1.388(5) . ?
C22 H22 0.9300 . ?
C23 H23 0.9300 . ?
C24 C25 1.390(4) . ?
C24 C29 1.395(4) . ?
C25 C26 1.388(4) . ?
C25 H25 0.9300 . ?
C26 C27 1.369(5) . ?
C26 H26 0.9300 . ?
C27 C28 1.367(5) . ?
C27 H27 0.9300 . ?
C28 C29 1.381(4) . ?
C28 H28 0.9300 . ?
C29 H29 0.9300 . ?
C36 C41 1.379(5) . ?
C36 C37 1.382(4) . ?
C37 C38 1.379(5) . ?
C37 H37 0.9300 . ?
C38 C39 1.350(6) . ?
C38 H38 0.9300 . ?
C39 C40 1.383(7) . ?
C39 H39 0.9300 . ?
C40 C41 1.381(6) . ?
C40 H40 0.9300 . ?
C41 H41 0.9300 . ?
C35 C30 1.3900 . ?
C35 C34 1.3900 . ?
C35 H35 0.9300 . ?
C30 C31 1.3900 . ?
C31 C32 1.3900 . ?
C31 H31 0.9300 . ?
C32 C33 1.3900 . ?
C32 H32 0.9300 . ?
C33 C34 1.3900 . ?
C33 H33 0.9300 . ?
C34 H34 0.9300 . ?
C30A C31A 1.3900 . ?
C30A C35A 1.3900 . ?
C31A C32A 1.3900 . ?
C31A H31A 0.9300 . ?
C32A C33A 1.3900 . ?
C32A H32A 0.9300 . ?
C33A C34A 1.3900 . ?
C33A H33A 0.9300 . ?
C34A C35A 1.3900 . ?
C34A H34A 0.9300 . ?
C35A H35A 0.9300 . ?

loop_
_geom_torsion_atom_site_label_1
_geom_torsion_atom_site_label_2
_geom_torsion_atom_site_label_3
_geom_torsion_atom_site_label_4
_geom_torsion
_geom_torsion_site_symmetry_1
_geom_torsion_site_symmetry_2
_geom_torsion_site_symmetry_3
_geom_torsion_site_symmetry_4
_geom_torsion_publ_flag
Pd1 S1 C1 C2 -8.6(3) . . . . ?
Pd1 S1 C1 C5 171.6(2) . . . . ?
C5 C1 C2 C3 0.5(5) . . . . ?
S1 C1 C2 C3 -179.4(3) . . . . ?
C4 N1 C3 C2 -0.9(6) . . . . ?
C1 C2 C3 N1 -0.1(7) . . . . ?
C3 N1 C4 C5 1.6(6) . . . . ?
N1 C4 C5 C1 -1.3(6) . . . . ?
C2 C1 C5 C4 0.1(5) . . . . ?
S1 C1 C5 C4 180.0(3) . . . . ?
C12 P1 C6 C11 -132.7(2) . . . . ?
C18 P1 C6 C11 119.2(2) . . . . ?
Pd1 P1 C6 C11 -3.6(2) . . . . ?
C12 P1 C6 C7 48.4(3) . . . . ?
C18 P1 C6 C7 -59.6(3) . . . . ?
Pd1 P1 C6 C7 177.5(3) . . . . ?
C11 C6 C7 C8 -0.8(6) . . . . ?
P1 C6 C7 C8 178.1(4) . . . . ?
C6 C7 C8 C9 0.5(7) . . . . ?
C7 C8 C9 C10 -0.1(7) . . . . ?
C8 C9 C10 C11 0.1(5) . . . . ?
C7 C6 C11 C10 0.8(4) . . . . ?
P1 C6 C11 C10 -178.1(2) . . . . ?
C9 C10 C11 C6 -0.4(4) . . . . ?
C6 P1 C12 C17 36.3(3) . . . . ?
C18 P1 C12 C17 146.6(3) . . . . ?
Pd1 P1 C12 C17 -90.8(3) . . . . ?
C6 P1 C12 C13 -148.2(2) . . . . ?
C18 P1 C12 C13 -37.9(3) . . . . ?
Pd1 P1 C12 C13 84.7(2) . . . . ?
C17 C12 C13 C14 -2.8(5) . . . . ?
P1 C12 C13 C14 -178.4(3) . . . . ?
C12 C13 C14 C15 1.8(6) . . . . ?
C13 C14 C15 C16 0.7(7) . . . . ?
C14 C15 C16 C17 -2.0(8) . . . . ?
C15 C16 C17 C12 0.9(8) . . . . ?
C13 C12 C17 C16 1.4(6) . . . . ?
P1 C12 C17 C16 177.1(4) . . . . ?
C6 P1 C18 C19 -110.7(3) . . . . ?
C12 P1 C18 C19 140.7(2) . . . . ?
Pd1 P1 C18 C19 14.0(3) . . . . ?
C6 P1 C18 C23 72.7(3) . . . . ?
C12 P1 C18 C23 -35.9(3) . . . . ?
Pd1 P1 C18 C23 -162.6(3) . . . . ?
C23 C18 C19 C20 -2.4(5) . . . . ?
P1 C18 C19 C20 -179.1(3) . . . . ?
C18 C19 C20 C21 0.1(6) . . . . ?
C19 C20 C21 C22 2.3(6) . . . . ?
C20 C21 C22 C23 -2.4(7) . . . . ?
C19 C18 C23 C22 2.3(6) . . . . ?
P1 C18 C23 C22 179.0(4) . . . . ?
C21 C22 C23 C18 0.0(7) . . . . ?
C30 P2 C24 C25 129.4(7) . . . . ?
C36 P2 C24 C25 -128.7(2) . . . . ?
C30A P2 C24 C25 116.0(3) . . . . ?
Pd1 P2 C24 C25 -6.9(3) . . . . ?
C30 P2 C24 C29 -46.6(7) . . . . ?
C36 P2 C24 C29 55.3(2) . . . . ?
C30A P2 C24 C29 -60.0(3) . . . . ?
Pd1 P2 C24 C29 177.06(18) . . . . ?
C29 C24 C25 C26 -1.4(4) . . . . ?
P2 C24 C25 C26 -177.5(2) . . . . ?
C24 C25 C26 C27 1.0(5) . . . . ?
C25 C26 C27 C28 -0.4(5) . . . . ?
C26 C27 C28 C29 0.2(5) . . . . ?
C27 C28 C29 C24 -0.7(4) . . . . ?
C25 C24 C29 C28 1.3(4) . . . . ?
P2 C24 C29 C28 177.4(2) . . . . ?
C30 P2 C36 C41 -61.6(6) . . . . ?
C24 P2 C36 C41 -173.9(3) . . . . ?
C30A P2 C36 C41 -67.1(4) . . . . ?
Pd1 P2 C36 C41 59.7(3) . . . . ?
C30 P2 C36 C37 124.1(6) . . . . ?
C24 P2 C36 C37 11.9(3) . . . . ?
C30A P2 C36 C37 118.6(3) . . . . ?
Pd1 P2 C36 C37 -114.5(3) . . . . ?
C41 C36 C37 C38 1.4(5) . . . . ?
P2 C36 C37 C38 175.6(3) . . . . ?
C36 C37 C38 C39 -0.2(6) . . . . ?
C37 C38 C39 C40 -0.2(7) . . . . ?
C38 C39 C40 C41 -0.4(9) . . . . ?
C37 C36 C41 C40 -2.1(7) . . . . ?
P2 C36 C41 C40 -176.6(4) . . . . ?
C39 C40 C41 C36 1.6(9) . . . . ?
C34 C35 C30 C31 0.0 . . . . ?
C34 C35 C30 P2 -179.1(13) . . . . ?
C36 P2 C30 C31 -166.6(7) . . . . ?
C24 P2 C30 C31 -55.9(8) . . . . ?
Pd1 P2 C30 C31 79.7(9) . . . . ?
C36 P2 C30 C35 12.6(10) . . . . ?
C24 P2 C30 C35 123.3(9) . . . . ?
Pd1 P2 C30 C35 -101.1(11) . . . . ?
C35 C30 C31 C32 0.0 . . . . ?
P2 C30 C31 C32 179.3(11) . . . . ?
C30 C31 C32 C33 0.0 . . . . ?
C31 C32 C33 C34 0.0 . . . . ?
C32 C33 C34 C35 0.0 . . . . ?
C30 C35 C34 C33 0.0 . . . . ?
C36 P2 C30A C31A -178.4(3) . . . . ?
C24 P2 C30A C31A -65.6(3) . . . . ?
Pd1 P2 C30A C31A 58.3(4) . . . . ?
C36 P2 C30A C35A 3.4(4) . . . . ?
C24 P2 C30A C35A 116.1(3) . . . . ?
Pd1 P2 C30A C35A -120.0(3) . . . . ?
C35A C30A C31A C32A 0.0 . . . . ?
P2 C30A C31A C32A -178.3(4) . . . . ?
C30A C31A C32A C33A 0.0 . . . . ?
C31A C32A C33A C34A 0.0 . . . . ?
C32A C33A C34A C35A 0.0 . . . . ?
C33A C34A C35A C30A 0.0 . . . . ?
C31A C30A C35A C34A 0.0 . . . . ?
P2 C30A C35A C34A 178.2(4) . . . . ?
